data_9000810
loop_
_publ_author_name
'Evans, H. T.'
'Clark, J. R.'

_publ_section_title
;
 The crystal structure of bartonite, a potassium iron sulfide, and its
 relationship to pentlandite and djerfisherite
;
_journal_name_full 'American Mineralogist'
_journal_page_first 376
_journal_page_last 384
_journal_volume 66
_journal_year 1981
_chemical_formula_sum 'Fe6.789 K1.893 S8.975'
_chemical_name_mineral Bartonite
_space_group_IT_number 139
_symmetry_space_group_name_Hall '-I 4 2'
_symmetry_space_group_name_H-M 'I 4/m m m'
_cell_angle_alpha 90
_cell_angle_beta 90
_cell_angle_gamma 90
_cell_length_a 10.424
_cell_length_b 10.424
_cell_length_c 20.626
_cell_formula_units_Z 6
_cell_volume 2241.217
_database_code_amcsd 0000824
_exptl_crystal_density_diffrn 3.294
_cod_original_cell_volume 2241.216
_cod_original_formula_sum 'K1.893 Fe6.789 S8.975'
_cod_database_code 9000810

loop_
_space_group_symop_operation_xyz
x,y,z
1/2+x,1/2+y,1/2+z
-y,-x,z
1/2-y,1/2-x,1/2+z
y,x,-z
1/2+y,1/2+x,1/2-z
y,-x,-z
1/2+y,1/2-x,1/2-z
-y,x,z
1/2-y,1/2+x,1/2+z
x,-y,z
1/2+x,1/2-y,1/2+z
-x,y,-z
1/2-x,1/2+y,1/2-z
x,y,-z
1/2+x,1/2+y,1/2-z
-x,-y,z
1/2-x,1/2-y,1/2+z
y,x,z
1/2+y,1/2+x,1/2+z
-y,-x,-z
1/2-y,1/2-x,1/2-z
-y,x,-z
1/2-y,1/2+x,1/2-z
y,-x,z
1/2+y,1/2-x,1/2+z
-x,y,z
1/2-x,1/2+y,1/2+z
x,-y,-z
1/2+x,1/2-y,1/2-z
-x,-y,-z
1/2-x,1/2-y,1/2-z

loop_
_atom_site_aniso_label
_atom_site_aniso_U_11
_atom_site_aniso_U_22
_atom_site_aniso_U_33
_atom_site_aniso_U_12
_atom_site_aniso_U_13
_atom_site_aniso_U_23
K1 0.00340 0.00370 0.00350 0.00000 0.00000 0.00000
K2 0.00300 0.00300 0.00290 0.00000 0.00000 0.00000
Fe1 0.00160 0.00180 0.00180 -0.00010 0.00010 -0.00020
Fe2 0.00180 0.00180 0.00150 0.00010 0.00010 0.00010
S1 0.00220 0.00220 0.00150 0.00030 0.00030 0.00030
S2 0.00260 0.00100 0.00210 0.00000 0.00000 0.00000
S3 0.00180 0.00230 0.00140 0.00000 0.00000 0.00000
S4 0.00190 0.00230 0.00150 0.00000 0.00000 0.00000
S5 0.00220 0.00220 0.00210 0.00000 0.00000 0.00000
S6 0.00310 0.00310 0.00380 0.00000 0.00000 0.00000

loop_
_atom_site_label
_atom_site_fract_x
_atom_site_fract_y
_atom_site_fract_z
_atom_site_occupancy
K1 0.29960 0.00000 0.00000 0.92000
K2 0.00000 0.00000 0.15390 1.00000
Fe1 0.12990 0.36870 0.18410 0.84100
Fe2 0.36880 0.36880 0.06590 0.86400
S1 0.23070 0.23070 0.11590 1.00000
S2 0.00000 0.24950 0.25100 1.00000
S3 0.25060 0.50000 0.00000 1.00000
S4 0.00000 0.50000 0.12370 1.00000
S5 0.00000 0.00000 0.37260 1.00000
S6 0.00000 0.00000 0.00000 0.92500

loop_
_cod_related_entry_id
_cod_related_entry_database
_cod_related_entry_code
1 AMCSD 0000824
